data_4507276
loop_
_publ_author_name
'Bhattacharya, Biswajit'
'Dey, Rajdip'
'Pachfule, Pradip'
'Banerjee, Rahul'
'Ghoshal, Debajyoti'

_publ_section_title
;
 Four 3D Cd(II)-Based Metal Organic Hybrids with Different
 N,N&#x2032;-Donor Spacers: Syntheses, Characterizations, and Selective
 Gas Adsorption Properties
;
_journal_issue 2
_journal_name_full 'Crystal Growth &amp; Design'
_journal_page_first 731
_journal_paper_doi 10.1021/cg3014464
_journal_volume 13
_journal_year 2013
_chemical_formula_sum 'C18 H22 Cd N4 O8'
_chemical_formula_weight 534.80
_chemical_name_systematic
;
 ?
;
_space_group_IT_number 14
_symmetry_cell_setting monoclinic
_symmetry_space_group_name_Hall '-P 2ybc'
_symmetry_space_group_name_H-M 'P 1 21/c 1'
_atom_sites_solution_hydrogens geom
_atom_sites_solution_primary direct
_atom_sites_solution_secondary difmap
_audit_creation_method SHELXL-97
_cell_angle_alpha 90.00
_cell_angle_beta 98.4100(10)
_cell_angle_gamma 90.00
_cell_formula_units_Z 4
_cell_length_a 12.6099(2)
_cell_length_b 12.1229(2)
_cell_length_c 14.2819(3)
_cell_measurement_temperature 293(2)
_cell_volume 2159.78(7)
_computing_cell_refinement 'SMART APEX II'
_computing_data_collection 'SMART APEX II (Bruker,2010)'
_computing_data_reduction 'SAINT (Bruker,2000)'
_computing_molecular_graphics 'Ortep-3v2 for windows (Farrugia, 1997)'
_computing_publication_material 'PLATON (Spek, 2008)'
_computing_structure_refinement 'SHELXL-97 (Sheldrick, 2008)'
_computing_structure_solution 'SHELXS-97 (Sheldrick, 2008)'
_diffrn_ambient_temperature 293(2)
_diffrn_measured_fraction_theta_full 1.000
_diffrn_measured_fraction_theta_max 1.000
_diffrn_measurement_device_type 'CCD area detector'
_diffrn_measurement_method 'phi and omega scans'
_diffrn_radiation_monochromator graphite
_diffrn_radiation_source 'fine-focus sealed tube'
_diffrn_radiation_type MoK\a
_diffrn_radiation_wavelength 0.71073
_diffrn_reflns_av_R_equivalents 0.0221
_diffrn_reflns_av_sigmaI/netI 0.0136
_diffrn_reflns_limit_h_max 15
_diffrn_reflns_limit_h_min -16
_diffrn_reflns_limit_k_max 15
_diffrn_reflns_limit_k_min -15
_diffrn_reflns_limit_l_max 18
_diffrn_reflns_limit_l_min -18
_diffrn_reflns_number 35432
_diffrn_reflns_theta_full 27.56
_diffrn_reflns_theta_max 27.56
_diffrn_reflns_theta_min 1.63
_exptl_absorpt_coefficient_mu 1.063
_exptl_absorpt_correction_T_max 0.9125
_exptl_absorpt_correction_T_min 0.8232
_exptl_absorpt_correction_type multi-scan
_exptl_absorpt_process_details
;
'XPREP' - A PROGRAM DATA PREPARATION & RECIPROCAL 
SPACE EXPLORATION,
Bruker Analytical X-ray Systems, 1997
;
_exptl_crystal_colour yellow
_exptl_crystal_density_diffrn 1.645
_exptl_crystal_density_method 'not measured'
_exptl_crystal_description block
_exptl_crystal_F_000 1080
_exptl_crystal_size_max 0.20
_exptl_crystal_size_mid 0.10
_exptl_crystal_size_min 0.10
_refine_diff_density_max 0.561
_refine_diff_density_min -0.605
_refine_diff_density_rms 0.137
_refine_ls_extinction_method none
_refine_ls_goodness_of_fit_ref 1.086
_refine_ls_hydrogen_treatment noref
_refine_ls_matrix_type full
_refine_ls_number_parameters 292
_refine_ls_number_reflns 5002
_refine_ls_number_restraints 0
_refine_ls_restrained_S_all 1.086
_refine_ls_R_factor_all 0.0265
_refine_ls_R_factor_gt 0.0243
_refine_ls_shift/su_max 0.002
_refine_ls_shift/su_mean 0.000
_refine_ls_structure_factor_coef Fsqd
_refine_ls_weighting_details 'calc w=1/[\s^2^(Fo^2^)+(0.0362P)^2^+1.1349P] where P=(Fo^2^+2Fc^2^)/3'
_refine_ls_weighting_scheme calc
_refine_ls_wR_factor_gt 0.0658
_refine_ls_wR_factor_ref 0.0671
_reflns_number_gt 4657
_reflns_number_total 5002
_reflns_threshold_expression >2\s(I)
_cod_data_source_file cg3014464_si_002.cif
_cod_data_source_block complex3
_cod_depositor_comments
;
The following automatic conversions were performed:

'_symmetry_cell_setting' value 'Monoclinic' changed to 'monoclinic'
according to /home/saulius/struct/CIF-dictionaries/cif_core.dic
dictionary named 'cif_core.dic' version 2.4.2 from 2011-04-26.

Automatic conversion script
Id: cif_fix_values 1891 2012-01-12 08:04:46Z andrius 
;
_cod_original_sg_symbol_H-M P21/c
_cod_database_code 4507276

loop_
_symmetry_equiv_pos_as_xyz
'x, y, z'
'-x, y+1/2, -z+1/2'
'-x, -y, -z'
'x, -y-1/2, z-1/2'

loop_
_atom_site_label
_atom_site_type_symbol
_atom_site_fract_x
_atom_site_fract_y
_atom_site_fract_z
_atom_site_U_iso_or_equiv
_atom_site_adp_type
_atom_site_occupancy
_atom_site_symmetry_multiplicity
_atom_site_calc_flag
_atom_site_refinement_flags
C1 C 0.41250(17) 0.28021(18) 0.85807(17) 0.0426(5) Uani 1 1 d .
H1 H 0.4828 0.3032 0.8577 0.051 Uiso 1 1 calc R
C2 C 0.33299(19) 0.35835(19) 0.85242(19) 0.0481(5) Uani 1 1 d .
H2 H 0.3496 0.4329 0.8494 0.058 Uiso 1 1 calc R
C3 C 0.22829(18) 0.32521(18) 0.85131(17) 0.0439(5) Uani 1 1 d .
H3 H 0.1736 0.3772 0.8475 0.053 Uiso 1 1 calc R
C4 C 0.20519(16) 0.21349(17) 0.85599(15) 0.0359(4) Uani 1 1 d .
C5 C 0.29125(16) 0.14037(17) 0.86255(15) 0.0369(4) Uani 1 1 d .
H5 H 0.2771 0.0653 0.8660 0.044 Uiso 1 1 calc R
C6 C 0.09411(17) 0.17125(18) 0.85548(16) 0.0409(5) Uani 1 1 d .
C7 C 0.0047(2) 0.2531(2) 0.8530(3) 0.0724(9) Uani 1 1 d .
H7A H -0.0618 0.2146 0.8530 0.109 Uiso 1 1 calc R
H7B H 0.0009 0.2971 0.7967 0.109 Uiso 1 1 calc R
H7C H 0.0178 0.3000 0.9076 0.109 Uiso 1 1 calc R
C8 C -0.02478(17) -0.07118(18) 0.88614(16) 0.0390(4) Uani 1 1 d .
C9 C 0.07171(19) -0.1416(2) 0.9159(2) 0.0578(7) Uani 1 1 d .
H9A H 0.1354 -0.1003 0.9101 0.087 Uiso 1 1 calc R
H9B H 0.0686 -0.2057 0.8763 0.087 Uiso 1 1 calc R
H9C H 0.0730 -0.1639 0.9806 0.087 Uiso 1 1 calc R
C10 C -0.13353(16) -0.11731(16) 0.88897(15) 0.0349(4) Uani 1 1 d .
C11 C -0.15245(18) -0.22998(18) 0.89228(17) 0.0435(5) Uani 1 1 d .
H11 H -0.0962 -0.2798 0.8933 0.052 Uiso 1 1 calc R
C12 C -0.25502(19) -0.26719(18) 0.89398(18) 0.0472(5) Uani 1 1 d .
H12 H -0.2691 -0.3424 0.8957 0.057 Uiso 1 1 calc R
C13 C -0.33675(18) -0.19181(17) 0.89305(17) 0.0419(5) Uani 1 1 d .
H13 H -0.4060 -0.2178 0.8941 0.050 Uiso 1 1 calc R
C14 C -0.22045(16) -0.04733(15) 0.88929(15) 0.0335(4) Uani 1 1 d .
H14 H -0.2083 0.0283 0.8885 0.040 Uiso 1 1 calc R
C15 C 0.64804(16) 0.16738(15) 0.76585(15) 0.0347(4) Uani 1 1 d .
C16 C 0.72040(16) 0.21724(17) 0.70167(16) 0.0385(5) Uani 1 1 d .
H16A H 0.7723 0.1621 0.6891 0.046 Uiso 1 1 calc R
H16B H 0.7597 0.2780 0.7347 0.046 Uiso 1 1 calc R
C17 C 0.66225(16) 0.25937(15) 0.60768(14) 0.0329(4) Uani 1 1 d .
H17A H 0.7142 0.2719 0.5650 0.039 Uiso 1 1 calc R
H17B H 0.6128 0.2031 0.5798 0.039 Uiso 1 1 calc R
C18 C 0.60092(14) 0.36456(15) 0.61688(13) 0.0294(4) Uani 1 1 d .
N1 N 0.39267(13) 0.17195(14) 0.86410(13) 0.0361(4) Uani 1 1 d .
N2 N 0.08442(16) 0.06754(17) 0.85954(19) 0.0553(6) Uani 1 1 d .
N3 N -0.02097(16) 0.02932(17) 0.85983(19) 0.0525(5) Uani 1 1 d .
N4 N -0.32089(13) -0.08232(14) 0.89075(12) 0.0340(3) Uani 1 1 d .
O1 O 0.57415(13) 0.10360(13) 0.73103(11) 0.0445(4) Uani 1 1 d .
O2 O 0.66668(13) 0.18516(13) 0.85342(11) 0.0424(3) Uani 1 1 d .
O1W O 0.4381(2) 0.0301(2) 0.56901(19) 0.0948(8) Uani 1 1 d G
O3 O 0.58343(13) 0.39796(13) 0.69551(10) 0.0447(4) Uani 1 1 d .
O2W O 0.7401(4) 0.3968(3) 0.9126(3) 0.1438(15) Uani 1 1 d G
H2WA H 0.7537 0.3310 0.8976 0.216 Uiso 1 1 d G
H2WB H 0.7039 0.4289 0.8655 0.216 Uiso 1 1 d G
O4 O 0.56448(12) 0.41696(12) 0.54255(10) 0.0410(3) Uani 1 1 d .
O3W O -0.0871(7) -0.5003(9) 0.9807(4) 0.195(4) Uani 0.50 1 d PG
O3WA O -0.0976(5) -0.4935(5) 0.8444(4) 0.119(2) Uani 0.50 1 d PG
O4W O 0.0832(5) -0.4336(5) 0.9022(6) 0.302(5) Uani 1 1 d G
H4WA H 0.0888 -0.5015 0.8888 0.453 Uiso 1 1 d G
H4WB H 0.0175 -0.4177 0.9022 0.453 Uiso 1 1 d G
Cd1 Cd 0.534754(10) 0.046344(10) 0.880464(9) 0.02864(6) Uani 1 1 d .

loop_
_atom_site_aniso_label
_atom_site_aniso_U_11
_atom_site_aniso_U_22
_atom_site_aniso_U_33
_atom_site_aniso_U_23
_atom_site_aniso_U_13
_atom_site_aniso_U_12
C1 0.0315(11) 0.0388(11) 0.0575(13) 0.0029(9) 0.0065(9) -0.0064(8)
C2 0.0437(12) 0.0333(10) 0.0664(15) 0.0039(10) 0.0050(11) -0.0046(9)
C3 0.0366(11) 0.0379(11) 0.0567(13) 0.0044(9) 0.0055(10) 0.0045(9)
C4 0.0281(10) 0.0389(10) 0.0405(10) 0.0050(8) 0.0041(8) 0.0002(8)
C5 0.0291(10) 0.0336(9) 0.0482(11) 0.0072(8) 0.0060(8) -0.0021(8)
C6 0.0280(10) 0.0441(11) 0.0505(12) 0.0086(9) 0.0059(9) 0.0023(8)
C7 0.0345(13) 0.0550(16) 0.128(3) 0.0276(17) 0.0139(15) 0.0116(11)
C8 0.0288(10) 0.0397(10) 0.0498(12) -0.0055(9) 0.0104(9) 0.0019(8)
C9 0.0338(12) 0.0549(14) 0.0852(19) 0.0034(14) 0.0103(12) 0.0094(11)
C10 0.0285(10) 0.0349(10) 0.0419(10) -0.0016(8) 0.0073(8) 0.0008(8)
C11 0.0394(12) 0.0345(10) 0.0579(13) -0.0002(9) 0.0113(10) 0.0060(9)
C12 0.0467(13) 0.0301(10) 0.0660(15) 0.0009(10) 0.0119(11) -0.0013(9)
C13 0.0347(11) 0.0343(10) 0.0586(13) 0.0024(9) 0.0130(10) -0.0049(8)
C14 0.0291(10) 0.0311(9) 0.0409(10) -0.0003(7) 0.0073(8) -0.0013(7)
C15 0.0323(10) 0.0277(9) 0.0465(11) 0.0125(8) 0.0135(8) 0.0073(7)
C16 0.0262(9) 0.0394(10) 0.0521(12) 0.0190(9) 0.0133(8) 0.0083(8)
C17 0.0318(10) 0.0296(9) 0.0401(10) 0.0060(7) 0.0146(8) 0.0039(7)
C18 0.0255(9) 0.0276(8) 0.0354(9) 0.0050(7) 0.0055(7) 0.0018(7)
N1 0.0276(8) 0.0357(8) 0.0452(9) 0.0053(7) 0.0062(7) -0.0012(7)
N2 0.0259(10) 0.0469(11) 0.0948(17) 0.0009(11) 0.0150(10) -0.0026(8)
N3 0.0263(10) 0.0453(11) 0.0872(16) 0.0047(10) 0.0126(10) -0.0020(8)
N4 0.0289(8) 0.0326(8) 0.0414(9) 0.0005(7) 0.0083(7) -0.0004(7)
O1 0.0485(9) 0.0407(8) 0.0473(8) 0.0035(7) 0.0170(7) -0.0109(7)
O2 0.0436(9) 0.0407(8) 0.0438(8) 0.0098(6) 0.0096(7) -0.0011(7)
O1W 0.0941(19) 0.0990(19) 0.0810(16) -0.0126(14) -0.0219(14) 0.0223(14)
O3 0.0564(10) 0.0436(8) 0.0356(7) 0.0023(6) 0.0116(7) 0.0185(7)
O2W 0.164(4) 0.0738(18) 0.219(4) -0.034(2) 0.110(3) -0.039(2)
O4 0.0474(9) 0.0403(7) 0.0349(7) 0.0081(6) 0.0050(6) 0.0139(7)
O3W 0.190(9) 0.149(7) 0.259(13) 0.022(9) 0.078(9) -0.023(8)
O3WA 0.148(6) 0.077(3) 0.148(6) 0.038(4) 0.071(5) 0.024(4)
O4W 0.274(8) 0.138(5) 0.512(15) 0.015(6) 0.116(8) 0.014(5)
Cd1 0.02597(9) 0.02874(8) 0.03198(9) 0.00241(5) 0.00687(6) -0.00369(5)

loop_
_atom_type_symbol
_atom_type_description
_atom_type_scat_dispersion_real
_atom_type_scat_dispersion_imag
_atom_type_scat_source
C C 0.0033 0.0016 'International Tables Vol C Tables 4.2.6.8 and 6.1.1.4'
H H 0.0000 0.0000 'International Tables Vol C Tables 4.2.6.8 and 6.1.1.4'
N N 0.0061 0.0033 'International Tables Vol C Tables 4.2.6.8 and 6.1.1.4'
O O 0.0106 0.0060 'International Tables Vol C Tables 4.2.6.8 and 6.1.1.4'
Cd Cd -0.8075 1.2024 'International Tables Vol C Tables 4.2.6.8 and 6.1.1.4'

loop_
_geom_angle_atom_site_label_1
_geom_angle_atom_site_label_2
_geom_angle_atom_site_label_3
_geom_angle
_geom_angle_site_symmetry_1
_geom_angle_site_symmetry_3
N1 C1 C2 122.5(2) . .
C1 C2 C3 119.3(2) . .
C2 C3 C4 119.4(2) . .
C3 C4 C5 117.18(19) . .
C3 C4 C6 122.57(19) . .
C5 C4 C6 120.25(19) . .
N1 C5 C4 123.68(19) . .
N2 C6 C4 115.99(19) . .
N2 C6 C7 125.6(2) . .
C4 C6 C7 118.4(2) . .
N3 C8 C10 116.17(19) . .
N3 C8 C9 124.3(2) . .
C10 C8 C9 119.5(2) . .
C14 C10 C11 117.52(19) . .
C14 C10 C8 120.17(18) . .
C11 C10 C8 122.31(19) . .
C12 C11 C10 119.4(2) . .
C11 C12 C13 119.2(2) . .
N4 C13 C12 122.8(2) . .
N4 C14 C10 123.80(18) . .
O1 C15 O2 121.29(18) . .
O1 C15 C16 119.01(19) . .
O2 C15 C16 119.57(19) . .
O1 C15 Cd1 59.15(10) . .
O2 C15 Cd1 62.41(10) . .
C16 C15 Cd1 170.86(13) . .
C15 C16 C17 114.45(17) . .
C18 C17 C16 113.23(17) . .
O3 C18 O4 120.26(17) . .
O3 C18 C17 121.02(17) . .
O4 C18 C17 118.68(17) . .
C5 N1 C1 117.89(18) . .
C5 N1 Cd1 122.32(14) . .
C1 N1 Cd1 119.78(14) . .
C6 N2 N3 115.1(2) . .
C8 N3 N2 113.0(2) . .
C14 N4 C13 117.26(18) . .
C14 N4 Cd1 120.47(13) . 1_455
C13 N4 Cd1 122.18(14) . 1_455
C15 O1 Cd1 93.73(12) . .
C15 O2 Cd1 90.39(12) . .
C18 O3 Cd1 90.90(11) . 2_656
C18 O4 Cd1 156.17(13) . 4_565
C18 O4 Cd1 95.42(11) . 2_656
Cd1 O4 Cd1 108.32(5) 4_565 2_656
O4 Cd1 N1 89.11(6) 4_566 .
O4 Cd1 O1 144.58(5) 4_566 .
N1 Cd1 O1 88.72(6) . .
O4 Cd1 O4 71.68(5) 4_566 2_646
N1 Cd1 O4 91.63(6) . 2_646
O1 Cd1 O4 143.73(5) . 2_646
O4 Cd1 N4 93.05(6) 4_566 1_655
N1 Cd1 N4 177.81(6) . 1_655
O1 Cd1 N4 89.33(6) . 1_655
O4 Cd1 N4 89.35(6) 2_646 1_655
O4 Cd1 O2 90.64(5) 4_566 .
N1 Cd1 O2 93.75(6) . .
O1 Cd1 O2 54.26(5) . .
O4 Cd1 O2 161.44(5) 2_646 .
N4 Cd1 O2 85.92(6) 1_655 .
O4 Cd1 O3 124.82(5) 4_566 2_646
N1 Cd1 O3 91.49(6) . 2_646
O1 Cd1 O3 90.58(5) . 2_646
O4 Cd1 O3 53.15(5) 2_646 2_646
N4 Cd1 O3 87.54(6) 1_655 2_646
O2 Cd1 O3 144.24(5) . 2_646
O4 Cd1 C15 117.83(6) 4_566 .
N1 Cd1 C15 92.88(6) . .
O1 Cd1 C15 27.13(6) . .
O4 Cd1 C15 169.52(6) 2_646 .
N4 Cd1 C15 85.83(6) 1_655 .
O2 Cd1 C15 27.21(6) . .
O3 Cd1 C15 117.23(6) 2_646 .

loop_
_geom_bond_atom_site_label_1
_geom_bond_atom_site_label_2
_geom_bond_distance
_geom_bond_site_symmetry_2
C1 N1 1.341(3) .
C1 C2 1.373(3) .
C2 C3 1.378(3) .
C3 C4 1.389(3) .
C4 C5 1.394(3) .
C4 C6 1.490(3) .
C5 N1 1.332(3) .
C6 N2 1.265(3) .
C6 C7 1.498(3) .
C8 N3 1.278(3) .
C8 C10 1.487(3) .
C8 C9 1.496(3) .
C10 C14 1.386(3) .
C10 C11 1.389(3) .
C11 C12 1.373(3) .
C12 C13 1.376(3) .
C13 N4 1.343(3) .
C14 N4 1.339(3) .
C15 O1 1.256(3) .
C15 O2 1.257(3) .
C15 C16 1.511(3) .
C15 Cd1 2.7491(19) .
C16 C17 1.521(3) .
C17 C18 1.507(3) .
C18 O3 1.243(2) .
C18 O4 1.264(2) .
N1 Cd1 2.3369(17) .
N2 N3 1.408(3) .
N4 Cd1 2.3853(17) 1_455
O1 Cd1 2.3650(15) .
O2 Cd1 2.4365(15) .
O3 Cd1 2.4821(15) 2_656
O4 Cd1 2.3332(14) 4_565
O4 Cd1 2.3744(15) 2_656
Cd1 O4 2.3332(14) 4_566
Cd1 O4 2.3744(15) 2_646
Cd1 N4 2.3853(17) 1_655
Cd1 O3 2.4821(15) 2_646
